data_4313263
loop_
_publ_author_name
'Paulina M. Dominiak'
'Joanna Herold'
'Waclaw Kolodziejski'
'Krzysztof Wo\'zniak'

_publ_contact_author_address
;    Chemistry Department
    The University of Warsaw
    ul. Pasteura 1
    02 093 Warszawa
    Poland
;
_publ_contact_author_email kwozniak@chem.uw.edu.pl
_publ_contact_author_fax 48(22)8222892
_publ_contact_author_name 'Krzysztof Wozniak'
_publ_contact_author_phone 48(22)8222892
_publ_section_title
;
 H-Bonding Dependent Structures of (NH4+)3H+(SO42-)2. Mechanisms of Phase
 Transitions
;
_journal_name_full 'Inorganic Chemistry'
_journal_page_first 1590
_journal_page_last 1598
_journal_paper_doi 10.1021/ic025705b
_journal_volume 42
_journal_year 2003
_chemical_formula_moiety (NH4)3H(SO4)2
_chemical_formula_sum 'H13 N3 O8 S2'
_chemical_formula_weight 247.25
_chemical_name_systematic
;
triammonium hydrogen disulphate
;
_space_group_IT_number 15
_symmetry_cell_setting monoclinic
_symmetry_space_group_name_Hall '-C 2yc'
_symmetry_space_group_name_H-M 'C 1 2/c 1'
_atom_sites_solution_hydrogens geom
_atom_sites_solution_primary direct
_atom_sites_solution_secondary difmap
_audit_creation_method SHELXL-97
_cell_angle_alpha 90.00
_cell_angle_beta 101.81(3)
_cell_angle_gamma 90.00
_cell_formula_units_Z 4
_cell_length_a 15.390(3)
_cell_length_b 5.8480(12)
_cell_length_c 10.140(2)
_cell_measurement_reflns_used 5000
_cell_measurement_temperature 297(2)
_cell_measurement_theta_max 45
_cell_measurement_theta_min 4
_cell_volume 893.3(3)
_computing_cell_refinement CrysAlisRED
_computing_data_collection CrysAlisCCD
_computing_data_reduction CrysAlisRED
_computing_molecular_graphics Diamond
_computing_publication_material ShelxTL97
_computing_structure_refinement 'SHELXL-97 (Sheldrick, 1997)'
_computing_structure_solution 'SHELXS-97 (Sheldrick, 1990)'
_diffrn_ambient_temperature 293(2)
_diffrn_detector_area_resol_mean 1024
_diffrn_measured_fraction_theta_full 0.960
_diffrn_measured_fraction_theta_max 0.960
_diffrn_measurement_device_type KM4CCD
_diffrn_measurement_method 'omega scan'
_diffrn_radiation_monochromator graphite
_diffrn_radiation_source 'fine-focus sealed tube'
_diffrn_radiation_type MoK\a
_diffrn_radiation_wavelength 0.71073
_diffrn_reflns_av_R_equivalents 0.0390
_diffrn_reflns_av_sigmaI/netI 0.0208
_diffrn_reflns_limit_h_max 20
_diffrn_reflns_limit_h_min -20
_diffrn_reflns_limit_k_max 7
_diffrn_reflns_limit_k_min -7
_diffrn_reflns_limit_l_max 13
_diffrn_reflns_limit_l_min -13
_diffrn_reflns_number 7795
_diffrn_reflns_theta_full 28.80
_diffrn_reflns_theta_max 28.80
_diffrn_reflns_theta_min 3.74
_diffrn_standards_decay_% 2
_diffrn_standards_interval_count '50 frames'
_diffrn_standards_number '1 frame'
_exptl_absorpt_coefficient_mu 0.623
_exptl_crystal_colour colourless
_exptl_crystal_density_diffrn 1.838
_exptl_crystal_density_method 'not measured'
_exptl_crystal_F_000 520
_exptl_crystal_size_max 0.7
_exptl_crystal_size_mid 0.7
_exptl_crystal_size_min 0.6
_refine_diff_density_max 0.484
_refine_diff_density_min -0.514
_refine_diff_density_rms 0.069
_refine_ls_extinction_coef 0.068(4)
_refine_ls_extinction_expression Fc^*^=kFc[1+0.001xFc^2^\l^3^/sin(2\q)]^-1/4^
_refine_ls_extinction_method SHELXL
_refine_ls_goodness_of_fit_ref 1.120
_refine_ls_hydrogen_treatment mixed
_refine_ls_matrix_type full
_refine_ls_number_parameters 86
_refine_ls_number_reflns 1115
_refine_ls_number_restraints 0
_refine_ls_restrained_S_all 1.120
_refine_ls_R_factor_all 0.0434
_refine_ls_R_factor_gt 0.0369
_refine_ls_shift/su_max 0.001
_refine_ls_shift/su_mean 0.000
_refine_ls_structure_factor_coef Fsqd
_refine_ls_weighting_details 'calc w=1/[\s^2^(Fo^2^)+(0.0417P)^2^+1.2942P] where P=(Fo^2^+2Fc^2^)/3'
_refine_ls_weighting_scheme calc
_refine_ls_wR_factor_gt 0.0900
_refine_ls_wR_factor_ref 0.0957
_reflns_number_gt 962
_reflns_number_total 1115
_reflns_threshold_expression >2sigma(I)
_cod_data_source_file ic025705b_s1_2.cif
_cod_data_source_block PhaseII
_cod_database_code 4313263

loop_
_symmetry_equiv_pos_as_xyz
'x, y, z'
'-x, y, -z+1/2'
'x+1/2, y+1/2, z'
'-x+1/2, y+1/2, -z+1/2'
'-x, -y, -z'
'x, -y, z-1/2'
'-x+1/2, -y+1/2, -z'
'x+1/2, -y+1/2, z-1/2'

loop_
_atom_site_label
_atom_site_type_symbol
_atom_site_fract_x
_atom_site_fract_y
_atom_site_fract_z
_atom_site_U_iso_or_equiv
_atom_site_adp_type
_atom_site_occupancy
_atom_site_symmetry_multiplicity
_atom_site_calc_flag
_atom_site_refinement_flags
_atom_site_disorder_assembly
_atom_site_disorder_group
S1 S 0.11413(3) 0.21838(8) 0.96135(5) 0.0283(2) Uani 1 1 d . . .
O1 O 0.01446(10) 0.1852(3) 0.94264(17) 0.0437(4) Uani 1 1 d . . .
O2 O 0.15028(11) 0.2232(3) 1.10530(15) 0.0444(4) Uani 1 1 d . . .
O3 O 0.12907(11) 0.4330(3) 0.89840(17) 0.0477(5) Uani 1 1 d . . .
O4 O 0.14878(11) 0.0270(3) 0.89800(17) 0.0471(5) Uani 1 1 d . . .
N1 N 0.30105(16) 0.7759(4) 0.8473(2) 0.0382(5) Uani 1 1 d . . .
N2 N 0.5000 0.2303(5) 0.7500 0.0333(6) Uani 1 2 d S . .
H1 H 0.322(4) 0.861(10) 0.897(6) 0.13(2) Uiso 1 1 d . . .
H2 H 0.246(3) 0.807(7) 0.849(4) 0.092(13) Uiso 1 1 d . . .
H3 H 0.317(3) 0.784(7) 0.788(6) 0.095(16) Uiso 1 1 d . . .
H4 H 0.305(3) 0.645(8) 0.879(4) 0.097(14) Uiso 1 1 d . . .
H5 H 0.466(3) 0.294(7) 0.772(5) 0.110(18) Uiso 1 1 d . . .
H6 H 0.474(3) 0.157(8) 0.693(4) 0.101(15) Uiso 1 1 d . . .
H1O H 0.0000 0.0000 1.0000 0.16(3) Uiso 1 2 d S . .

loop_
_atom_site_aniso_label
_atom_site_aniso_U_11
_atom_site_aniso_U_22
_atom_site_aniso_U_33
_atom_site_aniso_U_23
_atom_site_aniso_U_13
_atom_site_aniso_U_12
S1 0.0290(3) 0.0286(3) 0.0276(3) 0.00018(17) 0.00605(18) 0.00311(17)
O1 0.0249(8) 0.0563(11) 0.0491(9) -0.0013(8) 0.0054(6) 0.0021(6)
O2 0.0406(9) 0.0634(11) 0.0270(8) 0.0020(7) 0.0021(6) -0.0070(7)
O3 0.0495(9) 0.0364(9) 0.0554(10) 0.0173(7) 0.0062(7) 0.0017(7)
O4 0.0435(9) 0.0390(9) 0.0629(10) -0.0178(8) 0.0204(7) 0.0003(7)
N1 0.0458(12) 0.0345(11) 0.0354(11) 0.0005(8) 0.0110(9) 0.0073(8)
N2 0.0345(14) 0.0366(14) 0.0283(12) 0.000 0.0056(11) 0.000

loop_
_atom_type_symbol
_atom_type_description
_atom_type_scat_dispersion_real
_atom_type_scat_dispersion_imag
_atom_type_scat_source
N N 0.0061 0.0033 'International Tables Vol C Tables 4.2.6.8 and 6.1.1.4'
H H 0.0000 0.0000 'International Tables Vol C Tables 4.2.6.8 and 6.1.1.4'
O O 0.0106 0.0060 'International Tables Vol C Tables 4.2.6.8 and 6.1.1.4'
S S 0.1246 0.1234 'International Tables Vol C Tables 4.2.6.8 and 6.1.1.4'

loop_
_geom_angle_atom_site_label_1
_geom_angle_atom_site_label_2
_geom_angle_atom_site_label_3
_geom_angle
_geom_angle_site_symmetry_1
_geom_angle_site_symmetry_3
_geom_angle_publ_flag
O4 S1 O3 111.65(11) . . ?
O4 S1 O2 111.19(11) . . ?
O3 S1 O2 111.32(10) . . ?
O4 S1 O1 107.49(10) . . ?
O3 S1 O1 107.65(10) . . ?
O2 S1 O1 107.30(10) . . ?
S1 O1 H1O 108.60(11) . . ?
H1 N1 H2 98(5) . . ?
H1 N1 H3 111(5) . . ?
H2 N1 H3 121(5) . . ?
H1 N1 H4 112(5) . . ?
H2 N1 H4 101(4) . . ?
H3 N1 H4 113(4) . . ?
H5 N2 H6 103(6) . . ?

loop_
_geom_bond_atom_site_label_1
_geom_bond_atom_site_label_2
_geom_bond_distance
_geom_bond_site_symmetry_2
_geom_bond_publ_flag
S1 O4 1.4456(15) . ?
S1 O3 1.4478(16) . ?
S1 O2 1.4521(16) . ?
S1 O1 1.5191(16) . ?
O1 H1O 1.2702(18) . ?
N1 H1 0.73(6) . ?
N1 H2 0.87(5) . ?
N1 H3 0.70(6) . ?
N1 H4 0.83(5) . ?
N2 H5 0.71(5) . ?
N2 H6 0.76(4) . ?
